data_7205015
loop_
_publ_author_name
'Ashram, Muhammad'
'Miller, David O.'
'Georghiou, Paris E.'

_publ_section_title
;
 Chemical reactivity of hydroxymethylnaphthols: hetero-Diels--Alder
 products of o-naphthoquinomethides derived from 2- and
 3-hydroxymethylnaphthols
;
_journal_issue 12
_journal_name_full 'Journal of the Chemical Society, Perkin Transactions 1'
_journal_page_first 1470
_journal_paper_doi 10.1039/b200893a
_journal_year 2002
_chemical_formula_moiety 'C22 H14 Br2 O2 '
_chemical_formula_sum 'C22 H14 Br2 O2'
_chemical_formula_weight 470.16
_space_group_IT_number 2
_symmetry_cell_setting triclinic
_symmetry_Int_Tables_number 2
_symmetry_space_group_name_Hall '-P 1'
_symmetry_space_group_name_H-M 'P -1'
_audit_creation_date 2001-09-25
_audit_creation_method 'by teXsan for Windows v1.06'
_audit_update_record
;
?
;
_cell_angle_alpha 91.10(4)
_cell_angle_beta 107.23(6)
_cell_angle_gamma 106.15(2)
_cell_formula_units_Z 2
_cell_length_a 8.911(4)
_cell_length_b 12.901(2)
_cell_length_c 8.346(8)
_cell_measurement_reflns_used 20
_cell_measurement_temperature 299.2
_cell_measurement_theta_max 21.7
_cell_measurement_theta_min 17.9
_cell_volume 874.8(10)
_computing_cell_refinement 'MSC/AFC Diffractometer Control'
_computing_data_collection 'MSC/AFC Diffractometer Control'
_computing_data_reduction 'teXsan for Windows version 1.06 (MSC, 1997-1999)'
_computing_publication_material 'teXsan for Windows version 1.06 (MSC, 1997-1999)'
_computing_structure_refinement 'teXsan for Windows version 1.06 (MSC, 1997-1999)'
_computing_structure_solution
;
SHELX97 (Sheldrick, 1997)
;
_diffrn_ambient_temperature 299.2
_diffrn_measurement_device 'Rigaku AFC6S'
_diffrn_measurement_method \w-2\q
_diffrn_orient_matrix_UB_11 0.06006
_diffrn_orient_matrix_UB_12 0.07943
_diffrn_orient_matrix_UB_13 0.01888
_diffrn_orient_matrix_UB_21 -0.10519
_diffrn_orient_matrix_UB_22 0.01679
_diffrn_orient_matrix_UB_23 -0.00992
_diffrn_orient_matrix_UB_31 0.02171
_diffrn_orient_matrix_UB_32 -0.00160
_diffrn_orient_matrix_UB_33 0.12441
_diffrn_radiation_detector 'scintillation counter'
_diffrn_radiation_monochromator graphite
_diffrn_radiation_source 'X-ray tube'
_diffrn_radiation_type 'Mo K\a'
_diffrn_radiation_wavelength 0.7107
_diffrn_reflns_av_R_equivalents 0.03860
_diffrn_reflns_av_sigmaI/netI 0.077
_diffrn_reflns_limit_h_max 10
_diffrn_reflns_limit_h_min 0
_diffrn_reflns_limit_k_max 14
_diffrn_reflns_limit_k_min -15
_diffrn_reflns_limit_l_max 9
_diffrn_reflns_limit_l_min -9
_diffrn_reflns_number 3314
_diffrn_reflns_reduction_process 'Lp corrections applied'
_diffrn_reflns_theta_max 25.05
_diffrn_reflns_theta_min 2.51
_diffrn_standards_decay_% 0.38
_diffrn_standards_interval_count 150
_diffrn_standards_number 3
_exptl_absorpt_coefficient_mu 4.661
_exptl_absorpt_correction_T_max 1.000
_exptl_absorpt_correction_T_min 0.628
_exptl_absorpt_correction_type
;
\y scans (North,Phillips & Matthews, 1968)
;
_exptl_crystal_colour yellow
_exptl_crystal_density_diffrn 1.785
_exptl_crystal_density_meas ?
_exptl_crystal_description parallelepiped
_exptl_crystal_F_000 464.00
_exptl_crystal_size_max 0.40
_exptl_crystal_size_mid 0.20
_exptl_crystal_size_min 0.10
_refine_diff_density_max 0.51
_refine_diff_density_min -0.52
_refine_ls_extinction_method none
_refine_ls_goodness_of_fit_all 1.346
_refine_ls_goodness_of_fit_ref 1.550
_refine_ls_hydrogen_treatment refxyz
_refine_ls_matrix_type full
_refine_ls_number_constraints 0
_refine_ls_number_parameters 277
_refine_ls_number_reflns 1684
_refine_ls_number_restraints 0
_refine_ls_R_factor_all 0.1361
_refine_ls_R_factor_gt 0.0420
_refine_ls_shift/su_max 0.0000
_refine_ls_shift/su_mean 0.0000
_refine_ls_structure_factor_coef F
_refine_ls_weighting_details 'w = 1/[\s^2^(Fo) + 0.00002|Fo|^2^]'
_refine_ls_weighting_scheme sigma
_refine_ls_wR_factor_all 0.0330
_refine_ls_wR_factor_ref 0.0270
_reflns_number_gt 1684
_reflns_number_total 3094
_reflns_threshold_expression I>2.00\s(I)
_cod_data_source_file b200893a.txt
_cod_data_source_block schaulk
_cod_original_cell_volume 875(1)
_cod_original_sg_symbol_H-M 'P -1       '
_cod_original_formula_sum 'C22 H14 Br2 O2 '
_cod_database_code 7205015

loop_
_symmetry_equiv_pos_as_xyz
'   +x,   +y,   +z'
'   -x,   -y,   -z'

loop_
_atom_site_label
_atom_site_fract_x
_atom_site_fract_y
_atom_site_fract_z
_atom_site_U_iso_or_equiv
_atom_site_occupancy
_atom_site_refinement_flags
_atom_site_adp_type
_atom_site_calc_flag
_atom_site_calc_attached_atom
Br(1) 0.86791(7) 0.76298(5) 0.44448(8) 0.0462(2) 1.000 . Uani d ?
Br(2) 0.12403(7) -0.09335(5) 0.19045(9) 0.0581(3) 1.000 . Uani d ?
O(1) 0.6007(5) 0.2910(3) 0.0683(5) 0.065(2) 1.000 . Uani d ?
O(3) 0.5199(4) 0.2817(3) 0.3626(4) 0.035(1) 1.000 . Uani d ?
C(1) 0.4793(7) 0.2213(5) 0.0716(7) 0.037(2) 1.000 . Uani d ?
C(2) 0.3984(6) 0.2321(4) 0.2051(7) 0.029(2) 1.000 . Uani d ?
C(4) 0.5881(6) 0.3930(4) 0.3812(6) 0.025(2) 1.000 . Uani d ?
C(5) 0.7344(6) 0.4332(4) 0.5200(7) 0.026(2) 1.000 . Uani d ?
C(6) 0.7986(7) 0.3658(4) 0.6357(8) 0.037(2) 1.000 . Uani d ?
C(7) 0.9398(7) 0.4054(5) 0.7673(7) 0.039(2) 1.000 . Uani d ?
C(8) 1.0278(6) 0.5148(5) 0.7862(8) 0.044(2) 1.000 . Uani d ?
C(9) 0.9725(7) 0.5838(4) 0.6789(8) 0.036(2) 1.000 . Uani d ?
C(10) 0.8243(6) 0.5452(4) 0.5457(6) 0.026(2) 1.000 . Uani d ?
C(11) 0.7552(6) 0.6125(4) 0.4300(7) 0.032(2) 1.000 . Uani d ?
C(12) 0.6086(7) 0.5722(5) 0.3081(7) 0.036(2) 1.000 . Uani d ?
C(13) 0.5216(6) 0.4603(4) 0.2797(6) 0.029(2) 1.000 . Uani d ?
C(14) 0.3659(8) 0.4182(5) 0.1337(8) 0.038(2) 1.000 . Uani d ?
C(15) 0.2779(6) 0.3002(5) 0.1432(7) 0.034(2) 1.000 . Uani d ?
C(16) 0.3035(6) 0.1240(5) 0.2395(7) 0.034(2) 1.000 . Uani d ?
C(17) 0.2539(6) 0.0369(4) 0.1321(7) 0.033(2) 1.000 . Uani d ?
C(18) 0.2921(6) 0.0320(5) -0.0261(7) 0.035(2) 1.000 . Uani d ?
C(19) 0.2289(7) -0.0594(5) -0.1437(9) 0.050(2) 1.000 . Uani d ?
C(20) 0.2768(8) -0.0587(6) -0.2876(9) 0.060(3) 1.000 . Uani d ?
C(21) 0.3862(9) 0.0312(7) -0.3146(8) 0.058(3) 1.000 . Uani d ?
C(22) 0.4540(7) 0.1225(6) -0.1983(9) 0.048(2) 1.000 . Uani d ?
C(23) 0.4054(6) 0.1252(5) -0.0534(7) 0.036(2) 1.000 . Uani d ?
H(1) 0.747(5) 0.295(4) 0.618(6) 0.044 1.000 . Uiso d ?
H(2) 0.985(5) 0.364(4) 0.843(6) 0.046 1.000 . Uiso d ?
H(3) 1.122(5) 0.543(4) 0.868(6) 0.052 1.000 . Uiso d ?
H(4) 1.028(5) 0.651(4) 0.683(6) 0.041 1.000 . Uiso d ?
H(5) 0.573(6) 0.612(4) 0.247(6) 0.040 1.000 . Uiso d ?
H(6) 0.291(5) 0.453(4) 0.140(6) 0.044 1.000 . Uiso d ?
H(7) 0.386(5) 0.418(4) 0.029(6) 0.044 1.000 . Uiso d ?
H(8) 0.204(5) 0.261(4) 0.031(5) 0.042 1.000 . Uiso d ?
H(9) 0.211(5) 0.299(4) 0.221(5) 0.042 1.000 . Uiso d ?
H(10) 0.269(5) 0.121(4) 0.341(5) 0.040 1.000 . Uiso d ?
H(11) 0.150(6) -0.121(4) -0.115(6) 0.060 1.000 . Uiso d ?
H(12) 0.222(6) -0.128(4) -0.377(6) 0.073 1.000 . Uiso d ?
H(13) 0.421(6) 0.028(5) -0.396(6) 0.067 1.000 . Uiso d ?
H(14) 0.544(5) 0.186(4) -0.206(6) 0.058 1.000 . Uiso d ?

loop_
_atom_site_aniso_label
_atom_site_aniso_U_11
_atom_site_aniso_U_22
_atom_site_aniso_U_33
_atom_site_aniso_U_12
_atom_site_aniso_U_13
_atom_site_aniso_U_23
Br(1) 0.0542(5) 0.0275(4) 0.0575(5) 0.0079(3) 0.0219(4) 0.0079(3)
Br(2) 0.0529(5) 0.0367(5) 0.0733(6) 0.0001(4) 0.0152(4) 0.0100(4)
O(1) 0.068(3) 0.050(3) 0.080(3) -0.006(2) 0.052(3) -0.010(3)
O(3) 0.040(2) 0.027(2) 0.032(2) 0.009(2) 0.003(2) 0.005(2)
C(1) 0.040(4) 0.037(4) 0.042(4) 0.019(3) 0.016(3) 0.015(3)
C(2) 0.036(3) 0.017(3) 0.033(4) 0.005(3) 0.009(3) -0.001(3)
C(4) 0.033(3) 0.020(3) 0.026(3) 0.005(3) 0.018(3) 0.003(3)
C(5) 0.033(3) 0.026(3) 0.025(4) 0.013(3) 0.015(3) 0.006(3)
C(6) 0.044(4) 0.026(4) 0.041(4) 0.012(3) 0.012(3) 0.006(3)
C(7) 0.040(4) 0.042(4) 0.035(4) 0.021(3) 0.005(3) 0.015(3)
C(8) 0.027(4) 0.051(5) 0.044(5) 0.006(3) 0.000(3) -0.001(4)
C(9) 0.037(4) 0.031(4) 0.044(4) 0.010(3) 0.018(3) 0.003(3)
C(10) 0.031(3) 0.026(3) 0.025(3) 0.011(3) 0.013(3) 0.005(3)
C(11) 0.036(3) 0.028(3) 0.029(4) 0.000(3) 0.017(3) -0.006(3)
C(12) 0.050(4) 0.034(4) 0.037(4) 0.019(3) 0.027(4) 0.016(3)
C(13) 0.036(3) 0.035(4) 0.022(4) 0.014(3) 0.012(3) 0.004(3)
C(14) 0.041(4) 0.043(4) 0.031(4) 0.013(3) 0.015(3) 0.006(3)
C(15) 0.035(4) 0.046(4) 0.024(4) 0.017(3) 0.010(3) 0.001(3)
C(16) 0.037(4) 0.031(4) 0.032(4) 0.012(3) 0.008(3) 0.006(3)
C(17) 0.021(3) 0.027(3) 0.046(4) 0.002(3) 0.007(3) 0.007(3)
C(18) 0.032(3) 0.041(4) 0.030(4) 0.019(3) -0.002(3) -0.003(3)
C(19) 0.045(4) 0.050(5) 0.047(5) 0.015(3) 0.006(4) -0.005(4)
C(20) 0.057(5) 0.061(6) 0.050(5) 0.026(4) -0.005(4) -0.026(4)
C(21) 0.061(5) 0.097(6) 0.024(4) 0.047(5) 0.002(4) -0.006(5)
C(22) 0.048(5) 0.060(5) 0.045(5) 0.032(4) 0.011(4) 0.011(4)
C(23) 0.037(4) 0.040(4) 0.036(4) 0.024(3) 0.007(3) 0.003(3)

loop_
_atom_type_symbol
_atom_type_oxidation_number
_atom_type_number_in_cell
_atom_type_scat_dispersion_real
_atom_type_scat_dispersion_imag
_atom_type_scat_source
C 0 44 0.002 0.002
;International Tables for Crystallography
(1992, Vol. C, Table 6.1.1.2)
;
H 0 28 0.000 0.000
;International Tables for Crystallography
(1992, Vol. C, Table 6.1.1.2)
;
O 0 4 0.008 0.006
;International Tables for Crystallography
(1992, Vol. C, Table 6.1.1.2)
;
Br 0 4 -0.374 2.456
;International Tables for Crystallography
(1992, Vol. C, Tables 4.2.6.8 and 6.1.1.1)
;

loop_
_geom_angle_atom_site_label_1
_geom_angle_atom_site_label_2
_geom_angle_atom_site_label_3
_geom_angle
_geom_angle_site_symmetry_1
_geom_angle_site_symmetry_2
_geom_angle_site_symmetry_3
_geom_angle_publ_flag
C(2) O(3) C(4) 117.6(5) . . . ?
O(1) C(1) C(2) 120.4(7) . . . ?
O(1) C(1) C(23) 121.1(7) . . . ?
C(2) C(1) C(23) 118.4(6) . . . ?
O(3) C(2) C(1) 110.6(5) . . . ?
O(3) C(2) C(15) 110.7(5) . . . ?
O(3) C(2) C(16) 106.0(5) . . . ?
C(1) C(2) C(15) 109.0(5) . . . ?
C(1) C(2) C(16) 112.1(6) . . . ?
C(15) C(2) C(16) 108.3(5) . . . ?
O(3) C(4) C(5) 114.3(6) . . . ?
O(3) C(4) C(13) 124.0(6) . . . ?
C(5) C(4) C(13) 121.8(6) . . . ?
C(4) C(5) C(6) 122.8(6) . . . ?
C(4) C(5) C(10) 120.0(6) . . . ?
C(6) C(5) C(10) 117.2(6) . . . ?
C(5) C(6) C(7) 122.1(7) . . . ?
C(5) C(6) H(1) 118(4) . . . no
C(7) C(6) H(1) 120(4) . . . no
C(6) C(7) C(8) 119.5(7) . . . ?
C(6) C(7) H(2) 124(4) . . . no
C(8) C(7) H(2) 116(4) . . . no
C(7) C(8) C(9) 121.2(7) . . . ?
C(7) C(8) H(3) 122(4) . . . no
C(9) C(8) H(3) 117(4) . . . no
C(8) C(9) C(10) 120.2(6) . . . ?
C(8) C(9) H(4) 123(4) . . . no
C(10) C(9) H(4) 117(4) . . . no
C(5) C(10) C(9) 119.9(6) . . . ?
C(5) C(10) C(11) 116.3(6) . . . ?
C(9) C(10) C(11) 123.8(6) . . . ?
Br(1) C(11) C(10) 120.5(5) . . . ?
Br(1) C(11) C(12) 117.9(5) . . . ?
C(10) C(11) C(12) 121.5(6) . . . ?
C(11) C(12) C(13) 122.0(6) . . . ?
C(11) C(12) H(5) 119(5) . . . no
C(13) C(12) H(5) 119(5) . . . no
C(4) C(13) C(12) 118.0(6) . . . ?
C(4) C(13) C(14) 121.9(7) . . . ?
C(12) C(13) C(14) 120.0(6) . . . ?
C(13) C(14) C(15) 111.2(6) . . . ?
C(13) C(14) H(6) 110(4) . . . no
C(13) C(14) H(7) 112(4) . . . no
C(15) C(14) H(6) 103(4) . . . no
C(15) C(14) H(7) 105(4) . . . no
H(6) C(14) H(7) 114(5) . . . no
C(2) C(15) C(14) 112.7(6) . . . ?
C(2) C(15) H(8) 104(3) . . . no
C(2) C(15) H(9) 110(3) . . . no
C(14) C(15) H(8) 113(3) . . . no
C(14) C(15) H(9) 108(3) . . . no
H(8) C(15) H(9) 109(4) . . . no
C(2) C(16) C(17) 122.2(6) . . . ?
C(2) C(16) H(10) 118(3) . . . no
C(17) C(16) H(10) 119(3) . . . no
Br(2) C(17) C(16) 116.8(5) . . . ?
Br(2) C(17) C(18) 118.4(5) . . . ?
C(16) C(17) C(18) 124.8(6) . . . ?
C(17) C(18) C(19) 123.8(7) . . . ?
C(17) C(18) C(23) 116.5(6) . . . ?
C(19) C(18) C(23) 119.7(7) . . . ?
C(18) C(19) C(20) 120.1(8) . . . ?
C(18) C(19) H(11) 114(4) . . . no
C(20) C(19) H(11) 126(4) . . . no
C(19) C(20) C(21) 120.5(8) . . . ?
C(19) C(20) H(12) 118(4) . . . no
C(21) C(20) H(12) 121(4) . . . no
C(20) C(21) C(22) 120.8(8) . . . ?
C(20) C(21) H(13) 119(5) . . . no
C(22) C(21) H(13) 119(5) . . . no
C(21) C(22) C(23) 120.0(8) . . . ?
C(21) C(22) H(14) 123(4) . . . no
C(23) C(22) H(14) 117(4) . . . no
C(1) C(23) C(18) 121.0(7) . . . ?
C(1) C(23) C(22) 120.1(7) . . . ?
C(18) C(23) C(22) 118.9(7) . . . ?

loop_
_geom_bond_atom_site_label_1
_geom_bond_atom_site_label_2
_geom_bond_distance
_geom_bond_site_symmetry_1
_geom_bond_site_symmetry_2
_geom_bond_publ_flag
Br(1) C(11) 1.905(6) . . ?
Br(2) C(17) 1.919(6) . . ?
O(1) C(1) 1.207(7) . . ?
O(3) C(2) 1.431(7) . . ?
O(3) C(4) 1.381(6) . . ?
C(1) C(2) 1.519(8) . . ?
C(1) C(23) 1.466(9) . . ?
C(2) C(15) 1.551(8) . . ?
C(2) C(16) 1.499(8) . . ?
C(4) C(5) 1.420(8) . . ?
C(4) C(13) 1.356(7) . . ?
C(5) C(6) 1.413(8) . . ?
C(5) C(10) 1.421(8) . . ?
C(6) C(7) 1.361(9) . . ?
C(6) H(1) 0.89(5) . . no
C(7) C(8) 1.390(9) . . ?
C(7) H(2) 0.91(5) . . no
C(8) C(9) 1.360(9) . . ?
C(8) H(3) 0.89(6) . . no
C(9) C(10) 1.404(9) . . ?
C(9) H(4) 0.86(5) . . no
C(10) C(11) 1.429(8) . . ?
C(11) C(12) 1.351(9) . . ?
C(12) C(13) 1.412(9) . . ?
C(12) H(5) 0.79(5) . . no
C(13) C(14) 1.503(9) . . ?
C(14) C(15) 1.52(1) . . ?
C(14) H(6) 0.92(5) . . no
C(14) H(7) 0.94(5) . . no
C(15) H(8) 1.00(5) . . no
C(15) H(9) 1.00(5) . . no
C(16) C(17) 1.309(8) . . ?
C(16) H(10) 0.98(5) . . no
C(17) C(18) 1.462(8) . . ?
C(18) C(19) 1.389(9) . . ?
C(18) C(23) 1.410(8) . . ?
C(19) C(20) 1.39(1) . . ?
C(19) H(11) 0.99(6) . . no
C(20) C(21) 1.36(1) . . ?
C(20) H(12) 1.05(6) . . no
C(21) C(22) 1.38(1) . . ?
C(21) H(13) 0.83(6) . . no
C(22) C(23) 1.403(9) . . ?
C(22) H(14) 0.99(5) . . no

loop_
_geom_contact_atom_site_label_1
_geom_contact_atom_site_label_2
_geom_contact_distance
_geom_contact_site_symmetry_1
_geom_contact_site_symmetry_2
_geom_contact_publ_flag
O(1) C(8) 3.406(9) . 2_766 no
C(1) C(20) 3.57(1) . 2_655 no
C(5) C(9) 3.535(9) . 2_766 no
C(8) C(10) 3.56(1) . 2_766 no
C(17) C(21) 3.48(1) . 2_655 no
C(18) C(22) 3.57(1) . 2_655 no
C(19) C(23) 3.53(1) . 2_655 no

loop_
_geom_torsion_atom_site_label_1
_geom_torsion_atom_site_label_2
_geom_torsion_atom_site_label_3
_geom_torsion_atom_site_label_4
_geom_torsion_site_symmetry_1
_geom_torsion_site_symmetry_2
_geom_torsion_site_symmetry_3
_geom_torsion_site_symmetry_4
_geom_torsion
_geom_torsion_publ_flag
Br(1) C(11) C(10) C(5) . . . . -177.3(4) no
Br(1) C(11) C(10) C(9) . . . . 2.5(9) no
Br(1) C(11) C(12) C(13) . . . . 175.4(5) no
Br(2) C(17) C(16) C(2) . . . . -176.9(5) no
Br(2) C(17) C(18) C(19) . . . . 5.3(9) no
Br(2) C(17) C(18) C(23) . . . . -171.8(4) no
O(1) C(1) C(2) O(3) . . . . -36.5(8) no
O(1) C(1) C(2) C(15) . . . . 85.5(8) no
O(1) C(1) C(2) C(16) . . . . -154.6(6) no
O(1) C(1) C(23) C(18) . . . . 163.6(6) no
O(1) C(1) C(23) C(22) . . . . -13(1) no
O(3) C(2) C(1) C(23) . . . . 144.2(5) no
O(3) C(2) C(15) C(14) . . . . 54.2(8) no
O(3) C(2) C(16) C(17) . . . . -141.0(6) no
O(3) C(4) C(5) C(6) . . . . -4.0(9) no
O(3) C(4) C(5) C(10) . . . . 175.0(5) no
O(3) C(4) C(13) C(12) . . . . -177.0(6) no
O(3) C(4) C(13) C(14) . . . . -1(1) no
C(1) C(2) O(3) C(4) . . . . 78.7(6) no
C(1) C(2) C(15) C(14) . . . . -67.7(7) no
C(1) C(2) C(16) C(17) . . . . -20.2(9) no
C(1) C(23) C(18) C(17) . . . . -0.2(9) no
C(1) C(23) C(18) C(19) . . . . -177.5(6) no
C(1) C(23) C(22) C(21) . . . . 179.0(7) no
C(2) O(3) C(4) C(5) . . . . -164.8(5) no
C(2) O(3) C(4) C(13) . . . . 16.6(8) no
C(2) C(1) C(23) C(18) . . . . -17.1(9) no
C(2) C(1) C(23) C(22) . . . . 166.6(6) no
C(2) C(15) C(14) C(13) . . . . -39.0(8) no
C(2) C(16) C(17) C(18) . . . . 4(1) no
C(4) O(3) C(2) C(15) . . . . -42.2(7) no
C(4) O(3) C(2) C(16) . . . . -159.5(5) no
C(4) C(5) C(6) C(7) . . . . 179.4(7) no
C(4) C(5) C(10) C(9) . . . . -177.3(6) no
C(4) C(5) C(10) C(11) . . . . 2.5(8) no
C(4) C(13) C(12) C(11) . . . . 1(1) no
C(4) C(13) C(14) C(15) . . . . 13.4(9) no
C(5) C(4) C(13) C(12) . . . . 4.5(9) no
C(5) C(4) C(13) C(14) . . . . -179.4(6) no
C(5) C(6) C(7) C(8) . . . . -2(1) no
C(5) C(10) C(9) C(8) . . . . -2(1) no
C(5) C(10) C(11) C(12) . . . . 3.0(9) no
C(6) C(5) C(4) C(13) . . . . 174.6(6) no
C(6) C(5) C(10) C(9) . . . . 1.7(9) no
C(6) C(5) C(10) C(11) . . . . -178.5(6) no
C(6) C(7) C(8) C(9) . . . . 2(1) no
C(7) C(6) C(5) C(10) . . . . 0(1) no
C(7) C(8) C(9) C(10) . . . . -0(1) no
C(8) C(9) C(10) C(11) . . . . 178.3(6) no
C(9) C(10) C(11) C(12) . . . . -177.2(6) no
C(10) C(5) C(4) C(13) . . . . -6.4(9) no
C(10) C(11) C(12) C(13) . . . . -5(1) no
C(11) C(12) C(13) C(14) . . . . -175.0(6) no
C(12) C(13) C(14) C(15) . . . . -170.6(6) no
C(14) C(15) C(2) C(16) . . . . 170.1(6) no
C(15) C(2) C(1) C(23) . . . . -93.9(7) no
C(15) C(2) C(16) C(17) . . . . 100.1(7) no
C(16) C(2) C(1) C(23) . . . . 26.0(8) no
C(16) C(17) C(18) C(19) . . . . -175.4(7) no
C(16) C(17) C(18) C(23) . . . . 7(1) no
C(17) C(18) C(19) C(20) . . . . -177.3(7) no
C(17) C(18) C(23) C(22) . . . . 176.2(6) no
C(18) C(19) C(20) C(21) . . . . 0(1) no
C(18) C(23) C(22) C(21) . . . . 3(1) no
C(19) C(18) C(23) C(22) . . . . -1(1) no
C(19) C(20) C(21) C(22) . . . . 1(1) no
C(20) C(19) C(18) C(23) . . . . -0(1) no
C(20) C(21) C(22) C(23) . . . . -3(1) no
